data_7131291
loop_
_publ_author_name
'Derkowski, Wojciech'
'Kumar, Dharmandra'
'Gryber, Tomasz'
'Wagner, Jakub'
'Morawiak, Maja'
'Kochman, Micha\/l Andrzej'
'Kubas, Adam'
'Data, Przemys\/law'
'Lindner, Marcin'

_publ_section_title
;
 V-shaped donor--acceptor organic emitters. A new approach towards
 efficient TADF OLED devices
;
_journal_issue 19
_journal_name_full 'Chemical Communications'
_journal_page_first 2815
_journal_page_last 2818
_journal_paper_doi 10.1039/D2CC06978D
_journal_volume 59
_journal_year 2023
_chemical_formula_moiety 'C43 H34 N4, 2(Cl)'
_chemical_formula_sum 'C43 H34 Cl2 N4'
_chemical_formula_weight 677.64
_space_group_crystal_system monoclinic
_space_group_IT_number 14
_space_group_name_Hall '-P 2yn'
_space_group_name_H-M_alt 'P 1 21/n 1'
_atom_sites_solution_hydrogens mixed
_atom_sites_solution_primary direct
_atom_sites_solution_secondary difmap
_audit_creation_method SHELXL-2014
_audit_update_record
;
2022-10-28 deposited with the CCDC.	2023-02-07 downloaded from the CCDC.
;
_cell_angle_alpha 90
_cell_angle_beta 100.7860(10)
_cell_angle_gamma 90
_cell_formula_units_Z 4
_cell_length_a 12.7869(3)
_cell_length_b 14.6254(3)
_cell_length_c 18.9250(4)
_cell_measurement_reflns_used 4140
_cell_measurement_temperature 296(2)
_cell_measurement_theta_max 68.43
_cell_measurement_theta_min 3.85
_cell_volume 3476.70(13)
_computing_cell_refinement 'Bruker SAINT'
_computing_data_collection 'Bruker APEX2'
_computing_data_reduction 'Bruker SAINT'
_computing_molecular_graphics 'Bruker SHELXTL'
_computing_publication_material 'Bruker SHELXTL'
_computing_structure_refinement 'SHELXL-2014 (Sheldrick, 2014)'
_computing_structure_solution 'SHELXL-2014 (Sheldrick, 2014)'
_diffrn_ambient_temperature 296(2)
_diffrn_measured_fraction_theta_full 1.000
_diffrn_measured_fraction_theta_max 0.998
_diffrn_measurement_device_type 'Bruker APEX-II CCD'
_diffrn_measurement_method '\f and \w scans'
_diffrn_radiation_monochromator graphite
_diffrn_radiation_type CuK\a
_diffrn_radiation_wavelength 1.54178
_diffrn_reflns_av_R_equivalents 0.0813
_diffrn_reflns_av_unetI/netI 0.0434
_diffrn_reflns_Laue_measured_fraction_full 1.000
_diffrn_reflns_Laue_measured_fraction_max 0.998
_diffrn_reflns_limit_h_max 15
_diffrn_reflns_limit_h_min -15
_diffrn_reflns_limit_k_max 17
_diffrn_reflns_limit_k_min -17
_diffrn_reflns_limit_l_max 22
_diffrn_reflns_limit_l_min -21
_diffrn_reflns_number 50145
_diffrn_reflns_point_group_measured_fraction_full 1.000
_diffrn_reflns_point_group_measured_fraction_max 0.998
_diffrn_reflns_theta_full 67.679
_diffrn_reflns_theta_max 68.427
_diffrn_reflns_theta_min 3.845
_diffrn_source 'fine-focus sealed tube'
_exptl_absorpt_coefficient_mu 1.963
_exptl_absorpt_correction_T_max 0.7340
_exptl_absorpt_correction_T_min 0.6190
_exptl_absorpt_correction_type numerical
_exptl_absorpt_process_details sadabs
_exptl_crystal_colour yellow
_exptl_crystal_density_diffrn 1.295
_exptl_crystal_density_method 'not measured'
_exptl_crystal_description prism
_exptl_crystal_F_000 1416
_exptl_crystal_size_max 0.270
_exptl_crystal_size_mid 0.255
_exptl_crystal_size_min 0.168
_refine_diff_density_max 0.801
_refine_diff_density_min -0.844
_refine_diff_density_rms 0.065
_refine_ls_extinction_coef 0.0005(3)
_refine_ls_extinction_expression Fc^*^=kFc[1+0.001xFc^2^\l^3^/sin(2\q)]^-1/4^
_refine_ls_extinction_method SHELXL
_refine_ls_goodness_of_fit_ref 1.046
_refine_ls_hydrogen_treatment mixed
_refine_ls_matrix_type full
_refine_ls_number_parameters 455
_refine_ls_number_reflns 6382
_refine_ls_number_restraints 0
_refine_ls_restrained_S_all 1.046
_refine_ls_R_factor_all 0.1178
_refine_ls_R_factor_gt 0.0822
_refine_ls_shift/su_max 0.000
_refine_ls_shift/su_mean 0.000
_refine_ls_structure_factor_coef Fsqd
_refine_ls_weighting_details 'w=1/[\s^2^(Fo^2^)+(0.1597P)^2^+2.2434P] where P=(Fo^2^+2Fc^2^)/3'
_refine_ls_weighting_scheme calc
_refine_ls_wR_factor_gt 0.2429
_refine_ls_wR_factor_ref 0.2810
_reflns_Friedel_coverage 0.000
_reflns_number_gt 4140
_reflns_number_total 6382
_reflns_threshold_expression 'I > 2\s(I)'
_cod_data_source_file d2cc06978d2.cif
_cod_data_source_block WDE0056_10B_A_0m
_cod_original_sg_symbol_H-M 'P 21/n'
_cod_database_code 7131291
_shelx_space_group_comment
;
The symmetry employed for this shelxl refinement is uniquely defined
by the following loop, which should always be used as a source of
symmetry information in preference to the above space-group names.
They are only intended as comments.
;
_shelx_estimated_absorpt_t_min 0.619
_shelx_estimated_absorpt_t_max 0.734
_shelxl_version_number 2014-3

loop_
_space_group_symop_operation_xyz
'x, y, z'
'-x+1/2, y+1/2, -z+1/2'
'-x, -y, -z'
'x-1/2, -y-1/2, z-1/2'

loop_
_atom_site_label
_atom_site_type_symbol
_atom_site_fract_x
_atom_site_fract_y
_atom_site_fract_z
_atom_site_U_iso_or_equiv
_atom_site_adp_type
_atom_site_occupancy
_atom_site_site_symmetry_order
_atom_site_calc_flag
_atom_site_refinement_flags_posn
_atom_site_refinement_flags_adp
_atom_site_refinement_flags_occupancy
_atom_site_disorder_assembly
_atom_site_disorder_group
Cl2 Cl 0.9212(3) 0.5356(3) 0.9456(3) 0.279(2) Uani 1 1 d . . . . .
N1 N 0.2659(3) 0.4873(2) 0.52827(15) 0.0591(8) Uani 1 1 d . . . . .
N2 N 0.1462(2) 0.7321(2) 0.29834(16) 0.0530(8) Uani 1 1 d . . . . .
N3 N -0.0478(2) 0.9317(2) 0.34069(15) 0.0505(7) Uani 1 1 d . . . . .
N4 N 0.1584(2) 1.0026(2) 0.35174(16) 0.0557(8) Uani 1 1 d . . . . .
C1 C 0.2303(3) 0.4964(2) 0.59353(18) 0.0479(8) Uani 1 1 d . . . . .
C2 C 0.1581(3) 0.5647(3) 0.6022(2) 0.0539(9) Uani 1 1 d . . . . .
H2 H 0.1330 0.6038 0.5640 0.065 Uiso 1 1 calc R U . . .
C3 C 0.1231(3) 0.5757(3) 0.6656(2) 0.0615(10) Uani 1 1 d . . . . .
H3 H 0.0762 0.6227 0.6708 0.074 Uiso 1 1 calc R U . . .
C4 C 0.1579(3) 0.5167(3) 0.7219(2) 0.0691(11) Uani 1 1 d . . . . .
H4 H 0.1331 0.5223 0.7648 0.083 Uiso 1 1 calc R U . . .
C5 C 0.2302(3) 0.4491(3) 0.7135(2) 0.0624(10) Uani 1 1 d . . . . .
H5 H 0.2540 0.4100 0.7519 0.075 Uiso 1 1 calc R U . . .
C6 C 0.2684(3) 0.4372(3) 0.65081(18) 0.0499(8) Uani 1 1 d . . . . .
C7 C 0.3583(3) 0.3706(3) 0.64715(19) 0.0589(10) Uani 1 1 d . . . . .
C8 C 0.3665(3) 0.3506(2) 0.56917(18) 0.0503(8) Uani 1 1 d . . . . .
C9 C 0.4227(4) 0.2772(3) 0.5513(3) 0.0838(14) Uani 1 1 d . . . . .
H9 H 0.4509 0.2360 0.5873 0.101 Uiso 1 1 calc R U . . .
C10 C 0.4397(6) 0.2616(4) 0.4822(3) 0.110(2) Uani 1 1 d . . . . .
H10 H 0.4778 0.2106 0.4721 0.132 Uiso 1 1 calc R U . . .
C11 C 0.4000(4) 0.3214(4) 0.4297(2) 0.0869(15) Uani 1 1 d . . . . .
H11 H 0.4119 0.3120 0.3833 0.104 Uiso 1 1 calc R U . . .
C12 C 0.3424(4) 0.3957(3) 0.4441(2) 0.0661(11) Uani 1 1 d . . . . .
H12 H 0.3153 0.4364 0.4074 0.079 Uiso 1 1 calc R U . . .
C13 C 0.3242(3) 0.4107(2) 0.51413(18) 0.0497(8) Uani 1 1 d . . . . .
C14 C 0.2331(3) 0.5523(3) 0.47170(18) 0.0543(9) Uani 1 1 d . . . . .
C15 C 0.1307(3) 0.5508(3) 0.43133(19) 0.0536(9) Uani 1 1 d . . . . .
H15 H 0.0815 0.5091 0.4428 0.064 Uiso 1 1 calc R U . . .
C16 C 0.1004(3) 0.6103(2) 0.37422(18) 0.0485(8) Uani 1 1 d . . . . .
H16 H 0.0311 0.6093 0.3482 0.058 Uiso 1 1 calc R U . . .
C17 C 0.1745(3) 0.6721(2) 0.35574(17) 0.0441(8) Uani 1 1 d . . . . .
C18 C 0.2766(3) 0.6746(3) 0.39818(19) 0.0534(9) Uani 1 1 d . . . . .
H18 H 0.3263 0.7165 0.3876 0.064 Uiso 1 1 calc R U . . .
C19 C 0.3042(3) 0.6159(3) 0.45521(19) 0.0585(10) Uani 1 1 d . . . . .
H19 H 0.3721 0.6191 0.4832 0.070 Uiso 1 1 calc R U . . .
C20 C 0.0423(3) 0.7362(2) 0.25536(17) 0.0460(8) Uani 1 1 d . . . . .
C21 C 0.0040(3) 0.6669(3) 0.2076(2) 0.0557(9) Uani 1 1 d . . . . .
H21 H 0.0453 0.6153 0.2044 0.067 Uiso 1 1 calc R U . . .
C22 C -0.0958(3) 0.6748(3) 0.1646(2) 0.0617(10) Uani 1 1 d . . . . .
H22 H -0.1221 0.6279 0.1331 0.074 Uiso 1 1 calc R U . . .
C23 C -0.1562(3) 0.7518(3) 0.1685(2) 0.0607(10) Uani 1 1 d . . . . .
C24 C -0.1182(3) 0.8211(3) 0.21560(19) 0.0550(9) Uani 1 1 d . . . . .
H24 H -0.1598 0.8727 0.2181 0.066 Uiso 1 1 calc R U . . .
C25 C -0.0180(3) 0.8147(2) 0.25953(17) 0.0449(8) Uani 1 1 d . . . . .
C26 C 0.0226(2) 0.8919(2) 0.30808(16) 0.0451(8) Uani 1 1 d . . . . .
C27 C 0.1291(3) 0.9266(2) 0.31509(17) 0.0476(8) Uani 1 1 d . . . . .
C28 C 0.2116(2) 0.8848(2) 0.27981(17) 0.0461(8) Uani 1 1 d . . . . .
C29 C 0.2848(3) 0.9399(3) 0.2537(2) 0.0557(9) Uani 1 1 d . . . . .
C30 C 0.3645(3) 0.9032(3) 0.2236(2) 0.0625(10) Uani 1 1 d . . . . .
H30 H 0.4135 0.9412 0.2077 0.075 Uiso 1 1 calc R U . . .
C31 C 0.3721(3) 0.8087(3) 0.2167(2) 0.0638(10) Uani 1 1 d . . . . .
H31 H 0.4253 0.7837 0.1952 0.077 Uiso 1 1 calc R U . . .
C32 C 0.3012(3) 0.7527(3) 0.2417(2) 0.0573(9) Uani 1 1 d . . . . .
H32 H 0.3065 0.6896 0.2372 0.069 Uiso 1 1 calc R U . . .
C33 C 0.2213(2) 0.7898(2) 0.27383(18) 0.0471(8) Uani 1 1 d . . . . .
C34 C -0.0166(3) 1.0075(3) 0.38098(18) 0.0510(8) Uani 1 1 d . . . . .
C35 C -0.0871(3) 1.0514(3) 0.41830(19) 0.0579(9) Uani 1 1 d . . . . .
H35 H -0.1552 1.0276 0.4155 0.069 Uiso 1 1 calc R U . . .
C36 C -0.0591(3) 1.1283(3) 0.45884(19) 0.0592(10) Uani 1 1 d . . . . .
C37 C 0.0445(4) 1.1651(3) 0.4633(2) 0.0672(11) Uani 1 1 d . . . . .
C38 C 0.1145(3) 1.1233(3) 0.4268(2) 0.0669(11) Uani 1 1 d . . . . .
H38 H 0.1821 1.1481 0.4293 0.080 Uiso 1 1 calc R U . . .
C39 C 0.0866(3) 1.0436(3) 0.38555(19) 0.0532(9) Uani 1 1 d . . . . .
C40 C 0.3425(6) 0.2805(4) 0.6867(3) 0.117(2) Uani 1 1 d . . . . .
H40A H 0.3362 0.2938 0.7354 0.175 Uiso 1 1 calc R U . . .
H40B H 0.4026 0.2411 0.6866 0.175 Uiso 1 1 calc R U . . .
H40C H 0.2790 0.2506 0.6625 0.175 Uiso 1 1 calc R U . . .
C41 C 0.4631(4) 0.4173(5) 0.6815(3) 0.101(2) Uani 1 1 d . . . . .
H41A H 0.4727 0.4717 0.6551 0.152 Uiso 1 1 calc R U . . .
H41B H 0.5214 0.3762 0.6805 0.152 Uiso 1 1 calc R U . . .
H41C H 0.4608 0.4330 0.7305 0.152 Uiso 1 1 calc R U . . .
C42 C -0.1358(4) 1.1716(3) 0.4995(2) 0.0736(12) Uani 1 1 d . . . . .
H42A H -0.1996 1.1356 0.4936 0.110 Uiso 1 1 calc R U . . .
H42B H -0.1529 1.2321 0.4813 0.110 Uiso 1 1 calc R U . . .
H42C H -0.1041 1.1749 0.5496 0.110 Uiso 1 1 calc R U . . .
C43 C 0.0786(5) 1.2491(4) 0.5075(3) 0.0981(17) Uani 1 1 d . . . . .
H43A H 0.0831 1.2352 0.5576 0.147 Uiso 1 1 calc R U . . .
H43B H 0.0273 1.2970 0.4939 0.147 Uiso 1 1 calc R U . . .
H43C H 0.1469 1.2689 0.4994 0.147 Uiso 1 1 calc R U . . .
H23 H -0.223(4) 0.755(3) 0.138(2) 0.065(11) Uiso 1 1 d . . . . .
H29 H 0.275(3) 1.003(3) 0.261(2) 0.061(11) Uiso 1 1 d . . . . .
Cl1 Cl 0.8788(7) 0.4627(5) 1.0507(6) 0.477(6) Uani 1 1 d . . . . .

loop_
_atom_site_aniso_label
_atom_site_aniso_U_11
_atom_site_aniso_U_22
_atom_site_aniso_U_33
_atom_site_aniso_U_23
_atom_site_aniso_U_13
_atom_site_aniso_U_12
Cl2 0.228(4) 0.249(4) 0.299(5) -0.005(4) -0.111(3) -0.026(3)
N1 0.074(2) 0.061(2) 0.0440(16) 0.0123(14) 0.0156(14) 0.0226(16)
N2 0.0439(15) 0.0537(18) 0.0593(17) 0.0227(14) 0.0041(13) 0.0012(13)
N3 0.0456(15) 0.0600(18) 0.0464(15) 0.0004(14) 0.0099(12) 0.0031(13)
N4 0.0526(17) 0.0587(19) 0.0555(17) -0.0035(15) 0.0092(14) -0.0022(14)
C1 0.0444(17) 0.056(2) 0.0437(17) 0.0073(15) 0.0086(14) -0.0011(15)
C2 0.0471(18) 0.057(2) 0.058(2) 0.0034(17) 0.0098(15) 0.0032(16)
C3 0.048(2) 0.073(3) 0.066(2) -0.003(2) 0.0192(17) 0.0036(18)
C4 0.067(2) 0.086(3) 0.060(2) 0.002(2) 0.027(2) -0.001(2)
C5 0.067(2) 0.071(3) 0.054(2) 0.0107(19) 0.0223(18) 0.003(2)
C6 0.0478(18) 0.055(2) 0.0463(18) 0.0065(16) 0.0079(14) 0.0007(15)
C7 0.065(2) 0.065(2) 0.0445(18) 0.0079(17) 0.0052(16) 0.0153(19)
C8 0.0546(19) 0.049(2) 0.0460(18) 0.0016(15) 0.0051(15) 0.0016(16)
C9 0.113(4) 0.067(3) 0.069(3) 0.006(2) 0.013(3) 0.032(3)
C10 0.171(6) 0.086(4) 0.079(3) -0.003(3) 0.037(4) 0.056(4)
C11 0.117(4) 0.088(3) 0.056(2) -0.011(2) 0.017(3) 0.029(3)
C12 0.083(3) 0.068(3) 0.046(2) -0.0025(19) 0.0078(19) 0.013(2)
C13 0.0546(19) 0.049(2) 0.0436(17) -0.0015(15) 0.0057(15) 0.0025(16)
C14 0.062(2) 0.058(2) 0.0422(17) 0.0091(16) 0.0087(15) 0.0138(18)
C15 0.061(2) 0.050(2) 0.0491(19) 0.0093(16) 0.0087(16) 0.0006(16)
C16 0.0500(18) 0.0476(19) 0.0468(18) 0.0049(15) 0.0064(14) 0.0027(15)
C17 0.0483(17) 0.0402(18) 0.0438(17) 0.0052(14) 0.0087(14) 0.0052(14)
C18 0.0499(19) 0.057(2) 0.0524(19) 0.0113(17) 0.0063(15) 0.0016(16)
C19 0.053(2) 0.070(3) 0.050(2) 0.0106(18) 0.0035(16) 0.0066(18)
C20 0.0437(17) 0.0488(19) 0.0456(17) 0.0123(15) 0.0086(14) 0.0002(14)
C21 0.065(2) 0.046(2) 0.057(2) 0.0077(17) 0.0122(17) 0.0037(17)
C22 0.070(2) 0.059(2) 0.053(2) -0.0008(18) 0.0041(18) -0.0067(19)
C23 0.053(2) 0.066(3) 0.057(2) -0.0003(19) -0.0063(18) 0.0006(19)
C24 0.0463(18) 0.061(2) 0.055(2) 0.0023(17) 0.0010(15) 0.0080(16)
C25 0.0429(17) 0.051(2) 0.0413(16) 0.0049(15) 0.0091(13) 0.0009(14)
C26 0.0438(17) 0.054(2) 0.0371(15) 0.0074(14) 0.0056(13) 0.0015(15)
C27 0.0454(17) 0.054(2) 0.0426(17) 0.0058(16) 0.0060(14) -0.0035(15)
C28 0.0412(16) 0.052(2) 0.0447(17) 0.0085(15) 0.0080(13) -0.0010(14)
C29 0.054(2) 0.052(2) 0.062(2) 0.0053(18) 0.0157(17) -0.0023(17)
C30 0.058(2) 0.064(3) 0.070(2) 0.012(2) 0.0242(19) -0.0040(19)
C31 0.050(2) 0.074(3) 0.071(2) 0.012(2) 0.0205(18) 0.0093(19)
C32 0.052(2) 0.052(2) 0.070(2) 0.0154(18) 0.0148(18) 0.0098(16)
C33 0.0389(16) 0.053(2) 0.0496(18) 0.0152(16) 0.0075(13) 0.0023(15)
C34 0.0534(19) 0.059(2) 0.0392(17) -0.0005(16) 0.0062(14) 0.0013(16)
C35 0.055(2) 0.070(3) 0.0492(19) 0.0015(18) 0.0116(16) 0.0045(18)
C36 0.068(2) 0.064(2) 0.0433(18) 0.0013(18) 0.0050(16) 0.0127(19)
C37 0.074(3) 0.063(3) 0.061(2) -0.007(2) 0.004(2) 0.004(2)
C38 0.062(2) 0.066(3) 0.072(3) -0.009(2) 0.009(2) -0.006(2)
C39 0.053(2) 0.057(2) 0.0490(19) -0.0003(17) 0.0076(15) -0.0015(17)
C40 0.175(6) 0.098(4) 0.091(4) 0.052(3) 0.061(4) 0.059(4)
C41 0.061(3) 0.147(5) 0.085(3) -0.050(3) -0.012(2) 0.034(3)
C42 0.087(3) 0.079(3) 0.056(2) -0.005(2) 0.015(2) 0.022(2)
C43 0.092(4) 0.088(4) 0.112(4) -0.040(3) 0.013(3) -0.002(3)
Cl1 0.551(14) 0.265(6) 0.594(15) -0.139(8) 0.055(11) 0.101(7)

loop_
_atom_type_symbol
_atom_type_description
_atom_type_scat_dispersion_real
_atom_type_scat_dispersion_imag
_atom_type_scat_source
C C 0.0181 0.0091 'International Tables Vol C Tables 4.2.6.8 and 6.1.1.4'
H H 0.0000 0.0000 'International Tables Vol C Tables 4.2.6.8 and 6.1.1.4'
N N 0.0311 0.0180 'International Tables Vol C Tables 4.2.6.8 and 6.1.1.4'
Cl Cl 0.3639 0.7018 'International Tables Vol C Tables 4.2.6.8 and 6.1.1.4'

loop_
_geom_angle_atom_site_label_1
_geom_angle_atom_site_label_2
_geom_angle_atom_site_label_3
_geom_angle
_geom_angle_site_symmetry_1
_geom_angle_site_symmetry_3
_geom_angle_publ_flag
C13 N1 C1 121.1(3) . . ?
C13 N1 C14 118.7(3) . . ?
C1 N1 C14 119.8(3) . . ?
C17 N2 C33 122.5(3) . . ?
C17 N2 C20 123.4(3) . . ?
C33 N2 C20 113.9(3) . . ?
C26 N3 C34 117.9(3) . . ?
C27 N4 C39 117.9(3) . . ?
C2 C1 N1 120.3(3) . . ?
C2 C1 C6 119.7(3) . . ?
N1 C1 C6 120.1(3) . . ?
C3 C2 C1 121.4(4) . . ?
C3 C2 H2 119.3 . . ?
C1 C2 H2 119.3 . . ?
C2 C3 C4 119.7(4) . . ?
C2 C3 H3 120.2 . . ?
C4 C3 H3 120.2 . . ?
C3 C4 C5 119.0(4) . . ?
C3 C4 H4 120.5 . . ?
C5 C4 H4 120.5 . . ?
C6 C5 C4 122.7(4) . . ?
C6 C5 H5 118.6 . . ?
C4 C5 H5 118.6 . . ?
C5 C6 C1 117.5(3) . . ?
C5 C6 C7 120.9(3) . . ?
C1 C6 C7 121.2(3) . . ?
C6 C7 C8 110.9(3) . . ?
C6 C7 C41 107.7(3) . . ?
C8 C7 C41 106.4(3) . . ?
C6 C7 C40 110.9(4) . . ?
C8 C7 C40 110.0(4) . . ?
C41 C7 C40 110.8(4) . . ?
C9 C8 C13 117.3(3) . . ?
C9 C8 C7 121.5(3) . . ?
C13 C8 C7 121.0(3) . . ?
C8 C9 C10 123.0(4) . . ?
C8 C9 H9 118.5 . . ?
C10 C9 H9 118.5 . . ?
C11 C10 C9 119.0(5) . . ?
C11 C10 H10 120.5 . . ?
C9 C10 H10 120.5 . . ?
C10 C11 C12 120.7(4) . . ?
C10 C11 H11 119.6 . . ?
C12 C11 H11 119.6 . . ?
C11 C12 C13 120.1(4) . . ?
C11 C12 H12 120.0 . . ?
C13 C12 H12 120.0 . . ?
C8 C13 N1 120.5(3) . . ?
C8 C13 C12 119.9(3) . . ?
N1 C13 C12 119.5(3) . . ?
C19 C14 C15 118.8(3) . . ?
C19 C14 N1 120.2(3) . . ?
C15 C14 N1 121.0(4) . . ?
C16 C15 C14 121.1(3) . . ?
C16 C15 H15 119.4 . . ?
C14 C15 H15 119.4 . . ?
C15 C16 C17 119.8(3) . . ?
C15 C16 H16 120.1 . . ?
C17 C16 H16 120.1 . . ?
N2 C17 C16 120.9(3) . . ?
N2 C17 C18 120.6(3) . . ?
C16 C17 C18 118.4(3) . . ?
C19 C18 C17 120.6(3) . . ?
C19 C18 H18 119.7 . . ?
C17 C18 H18 119.7 . . ?
C18 C19 C14 121.2(3) . . ?
C18 C19 H19 119.4 . . ?
C14 C19 H19 119.4 . . ?
C21 C20 C25 120.5(3) . . ?
C21 C20 N2 121.4(3) . . ?
C25 C20 N2 118.0(3) . . ?
C22 C21 C20 119.8(4) . . ?
C22 C21 H21 120.1 . . ?
C20 C21 H21 120.1 . . ?
C23 C22 C21 120.2(4) . . ?
C23 C22 H22 119.9 . . ?
C21 C22 H22 119.9 . . ?
C22 C23 C24 120.2(4) . . ?
C22 C23 H23 118(2) . . ?
C24 C23 H23 122(3) . . ?
C23 C24 C25 120.7(3) . . ?
C23 C24 H24 119.6 . . ?
C25 C24 H24 119.6 . . ?
C24 C25 C20 118.5(3) . . ?
C24 C25 C26 119.6(3) . . ?
C20 C25 C26 121.8(3) . . ?
N3 C26 C27 121.2(3) . . ?
N3 C26 C25 115.7(3) . . ?
C27 C26 C25 122.8(3) . . ?
N4 C27 C26 121.0(3) . . ?
N4 C27 C28 115.3(3) . . ?
C26 C27 C28 123.7(3) . . ?
C29 C28 C33 118.0(3) . . ?
C29 C28 C27 120.2(3) . . ?
C33 C28 C27 121.8(3) . . ?
C30 C29 C28 121.5(4) . . ?
C30 C29 H29 125(3) . . ?
C28 C29 H29 113(2) . . ?
C29 C30 C31 120.0(4) . . ?
C29 C30 H30 120.0 . . ?
C31 C30 H30 120.0 . . ?
C32 C31 C30 119.9(4) . . ?
C32 C31 H31 120.0 . . ?
C30 C31 H31 120.0 . . ?
C31 C32 C33 120.3(4) . . ?
C31 C32 H32 119.8 . . ?
C33 C32 H32 119.8 . . ?
C32 C33 C28 120.3(3) . . ?
C32 C33 N2 120.5(3) . . ?
C28 C33 N2 119.2(3) . . ?
N3 C34 C35 120.4(3) . . ?
N3 C34 C39 120.8(3) . . ?
C35 C34 C39 118.7(3) . . ?
C36 C35 C34 122.2(4) . . ?
C36 C35 H35 118.9 . . ?
C34 C35 H35 118.9 . . ?
C35 C36 C37 119.3(4) . . ?
C35 C36 C42 120.4(4) . . ?
C37 C36 C42 120.3(4) . . ?
C38 C37 C36 119.4(4) . . ?
C38 C37 C43 119.7(4) . . ?
C36 C37 C43 120.9(4) . . ?
C37 C38 C39 121.6(4) . . ?
C37 C38 H38 119.2 . . ?
C39 C38 H38 119.2 . . ?
N4 C39 C34 121.0(3) . . ?
N4 C39 C38 120.2(3) . . ?
C34 C39 C38 118.8(4) . . ?
C7 C40 H40A 109.5 . . ?
C7 C40 H40B 109.5 . . ?
H40A C40 H40B 109.5 . . ?
C7 C40 H40C 109.5 . . ?
H40A C40 H40C 109.5 . . ?
H40B C40 H40C 109.5 . . ?
C7 C41 H41A 109.5 . . ?
C7 C41 H41B 109.5 . . ?
H41A C41 H41B 109.5 . . ?
C7 C41 H41C 109.5 . . ?
H41A C41 H41C 109.5 . . ?
H41B C41 H41C 109.5 . . ?
C36 C42 H42A 109.5 . . ?
C36 C42 H42B 109.5 . . ?
H42A C42 H42B 109.5 . . ?
C36 C42 H42C 109.5 . . ?
H42A C42 H42C 109.5 . . ?
H42B C42 H42C 109.5 . . ?
C37 C43 H43A 109.5 . . ?
C37 C43 H43B 109.5 . . ?
H43A C43 H43B 109.5 . . ?
C37 C43 H43C 109.5 . . ?
H43A C43 H43C 109.5 . . ?
H43B C43 H43C 109.5 . . ?

loop_
_geom_bond_atom_site_label_1
_geom_bond_atom_site_label_2
_geom_bond_distance
_geom_bond_site_symmetry_2
_geom_bond_publ_flag
N1 C13 1.400(4) . ?
N1 C1 1.400(4) . ?
N1 C14 1.434(4) . ?
N2 C17 1.391(4) . ?
N2 C33 1.419(4) . ?
N2 C20 1.424(4) . ?
N3 C26 1.319(4) . ?
N3 C34 1.362(5) . ?
N4 C27 1.326(5) . ?
N4 C39 1.354(5) . ?
C1 C2 1.392(5) . ?
C1 C6 1.401(5) . ?
C2 C3 1.366(5) . ?
C2 H2 0.9300 . ?
C3 C4 1.378(6) . ?
C3 H3 0.9300 . ?
C4 C5 1.383(6) . ?
C4 H4 0.9300 . ?
C5 C6 1.377(5) . ?
C5 H5 0.9300 . ?
C6 C7 1.518(5) . ?
C7 C8 1.527(5) . ?
C7 C41 1.536(6) . ?
C7 C40 1.548(6) . ?
C8 C9 1.370(6) . ?
C8 C13 1.392(5) . ?
C9 C10 1.384(7) . ?
C9 H9 0.9300 . ?
C10 C11 1.350(7) . ?
C10 H10 0.9300 . ?
C11 C12 1.368(6) . ?
C11 H11 0.9300 . ?
C12 C13 1.405(5) . ?
C12 H12 0.9300 . ?
C14 C19 1.376(5) . ?
C14 C15 1.387(5) . ?
C15 C16 1.385(5) . ?
C15 H15 0.9300 . ?
C16 C17 1.400(5) . ?
C16 H16 0.9300 . ?
C17 C18 1.400(5) . ?
C18 C19 1.373(5) . ?
C18 H18 0.9300 . ?
C19 H19 0.9300 . ?
C20 C21 1.384(5) . ?
C20 C25 1.394(5) . ?
C21 C22 1.384(6) . ?
C21 H21 0.9300 . ?
C22 C23 1.375(6) . ?
C22 H22 0.9300 . ?
C23 C24 1.376(5) . ?
C23 H23 0.94(4) . ?
C24 C25 1.394(5) . ?
C24 H24 0.9300 . ?
C25 C26 1.487(5) . ?
C26 C27 1.436(5) . ?
C27 C28 1.482(5) . ?
C28 C29 1.394(5) . ?
C28 C33 1.401(5) . ?
C29 C30 1.366(5) . ?
C29 H29 0.94(4) . ?
C30 C31 1.393(6) . ?
C30 H30 0.9300 . ?
C31 C32 1.369(5) . ?
C31 H31 0.9300 . ?
C32 C33 1.394(5) . ?
C32 H32 0.9300 . ?
C34 C35 1.401(5) . ?
C34 C39 1.408(5) . ?
C35 C36 1.371(6) . ?
C35 H35 0.9300 . ?
C36 C37 1.417(6) . ?
C36 C42 1.496(5) . ?
C37 C38 1.373(6) . ?
C37 C43 1.504(6) . ?
C38 C39 1.411(6) . ?
C38 H38 0.9300 . ?
C40 H40A 0.9600 . ?
C40 H40B 0.9600 . ?
C40 H40C 0.9600 . ?
C41 H41A 0.9600 . ?
C41 H41B 0.9600 . ?
C41 H41C 0.9600 . ?
C42 H42A 0.9600 . ?
C42 H42B 0.9600 . ?
C42 H42C 0.9600 . ?
C43 H43A 0.9600 . ?
C43 H43B 0.9600 . ?
C43 H43C 0.9600 . ?

loop_
_geom_torsion_atom_site_label_1
_geom_torsion_atom_site_label_2
_geom_torsion_atom_site_label_3
_geom_torsion_atom_site_label_4
_geom_torsion
_geom_torsion_site_symmetry_1
_geom_torsion_site_symmetry_2
_geom_torsion_site_symmetry_3
_geom_torsion_site_symmetry_4
_geom_torsion_publ_flag
C13 N1 C1 C2 -169.3(3) . . . . ?
C14 N1 C1 C2 4.0(5) . . . . ?
C13 N1 C1 C6 11.5(5) . . . . ?
C14 N1 C1 C6 -175.2(3) . . . . ?
N1 C1 C2 C3 -179.2(4) . . . . ?
C6 C1 C2 C3 0.0(5) . . . . ?
C1 C2 C3 C4 -1.6(6) . . . . ?
C2 C3 C4 C5 1.9(6) . . . . ?
C3 C4 C5 C6 -0.8(7) . . . . ?
C4 C5 C6 C1 -0.7(6) . . . . ?
C4 C5 C6 C7 171.8(4) . . . . ?
C2 C1 C6 C5 1.1(5) . . . . ?
N1 C1 C6 C5 -179.7(4) . . . . ?
C2 C1 C6 C7 -171.4(3) . . . . ?
N1 C1 C6 C7 7.8(5) . . . . ?
C5 C6 C7 C8 164.9(4) . . . . ?
C1 C6 C7 C8 -22.8(5) . . . . ?
C5 C6 C7 C41 -79.0(5) . . . . ?
C1 C6 C7 C41 93.2(4) . . . . ?
C5 C6 C7 C40 42.4(5) . . . . ?
C1 C6 C7 C40 -145.3(4) . . . . ?
C6 C7 C8 C9 -163.9(4) . . . . ?
C41 C7 C8 C9 79.3(5) . . . . ?
C40 C7 C8 C9 -40.9(6) . . . . ?
C6 C7 C8 C13 21.4(5) . . . . ?
C41 C7 C8 C13 -95.4(4) . . . . ?
C40 C7 C8 C13 144.5(4) . . . . ?
C13 C8 C9 C10 0.8(8) . . . . ?
C7 C8 C9 C10 -174.1(5) . . . . ?
C8 C9 C10 C11 0.5(10) . . . . ?
C9 C10 C11 C12 -1.0(10) . . . . ?
C10 C11 C12 C13 0.2(8) . . . . ?
C9 C8 C13 N1 -179.9(4) . . . . ?
C7 C8 C13 N1 -5.0(5) . . . . ?
C9 C8 C13 C12 -1.6(6) . . . . ?
C7 C8 C13 C12 173.3(4) . . . . ?
C1 N1 C13 C8 -12.9(5) . . . . ?
C14 N1 C13 C8 173.8(4) . . . . ?
C1 N1 C13 C12 168.8(4) . . . . ?
C14 N1 C13 C12 -4.6(5) . . . . ?
C11 C12 C13 C8 1.2(6) . . . . ?
C11 C12 C13 N1 179.5(4) . . . . ?
C13 N1 C14 C19 -79.2(5) . . . . ?
C1 N1 C14 C19 107.4(4) . . . . ?
C13 N1 C14 C15 98.9(4) . . . . ?
C1 N1 C14 C15 -74.5(5) . . . . ?
C19 C14 C15 C16 1.6(6) . . . . ?
N1 C14 C15 C16 -176.6(3) . . . . ?
C14 C15 C16 C17 1.2(5) . . . . ?
C33 N2 C17 C16 -174.1(3) . . . . ?
C20 N2 C17 C16 0.6(5) . . . . ?
C33 N2 C17 C18 8.5(5) . . . . ?
C20 N2 C17 C18 -176.8(3) . . . . ?
C15 C16 C17 N2 179.6(3) . . . . ?
C15 C16 C17 C18 -2.9(5) . . . . ?
N2 C17 C18 C19 179.4(3) . . . . ?
C16 C17 C18 C19 2.0(5) . . . . ?
C17 C18 C19 C14 0.8(6) . . . . ?
C15 C14 C19 C18 -2.6(6) . . . . ?
N1 C14 C19 C18 175.5(3) . . . . ?
C17 N2 C20 C21 -71.2(4) . . . . ?
C33 N2 C20 C21 104.0(4) . . . . ?
C17 N2 C20 C25 112.6(4) . . . . ?
C33 N2 C20 C25 -72.3(4) . . . . ?
C25 C20 C21 C22 -1.3(5) . . . . ?
N2 C20 C21 C22 -177.5(3) . . . . ?
C20 C21 C22 C23 1.0(6) . . . . ?
C21 C22 C23 C24 -0.6(6) . . . . ?
C22 C23 C24 C25 0.5(6) . . . . ?
C23 C24 C25 C20 -0.8(5) . . . . ?
C23 C24 C25 C26 177.9(3) . . . . ?
C21 C20 C25 C24 1.2(5) . . . . ?
N2 C20 C25 C24 177.5(3) . . . . ?
C21 C20 C25 C26 -177.5(3) . . . . ?
N2 C20 C25 C26 -1.2(4) . . . . ?
C34 N3 C26 C27 0.4(5) . . . . ?
C34 N3 C26 C25 -174.6(3) . . . . ?
C24 C25 C26 N3 40.3(4) . . . . ?
C20 C25 C26 N3 -141.1(3) . . . . ?
C24 C25 C26 C27 -134.6(3) . . . . ?
C20 C25 C26 C27 44.0(5) . . . . ?
C39 N4 C27 C26 3.5(5) . . . . ?
C39 N4 C27 C28 -179.6(3) . . . . ?
N3 C26 C27 N4 -3.3(5) . . . . ?
C25 C26 C27 N4 171.4(3) . . . . ?
N3 C26 C27 C28 180.0(3) . . . . ?
C25 C26 C27 C28 -5.3(5) . . . . ?
N4 C27 C28 C29 -33.0(5) . . . . ?
C26 C27 C28 C29 143.9(3) . . . . ?
N4 C27 C28 C33 144.7(3) . . . . ?
C26 C27 C28 C33 -38.4(5) . . . . ?
C33 C28 C29 C30 -0.6(5) . . . . ?
C27 C28 C29 C30 177.3(3) . . . . ?
C28 C29 C30 C31 1.7(6) . . . . ?
C29 C30 C31 C32 -1.5(6) . . . . ?
C30 C31 C32 C33 0.1(6) . . . . ?
C31 C32 C33 C28 1.1(5) . . . . ?
C31 C32 C33 N2 178.6(3) . . . . ?
C29 C28 C33 C32 -0.8(5) . . . . ?
C27 C28 C33 C32 -178.6(3) . . . . ?
C29 C28 C33 N2 -178.4(3) . . . . ?
C27 C28 C33 N2 3.8(5) . . . . ?
C17 N2 C33 C32 67.1(5) . . . . ?
C20 N2 C33 C32 -108.0(4) . . . . ?
C17 N2 C33 C28 -115.3(4) . . . . ?
C20 N2 C33 C28 69.5(4) . . . . ?
C26 N3 C34 C35 -178.4(3) . . . . ?
C26 N3 C34 C39 2.1(5) . . . . ?
N3 C34 C35 C36 -179.4(3) . . . . ?
C39 C34 C35 C36 0.2(6) . . . . ?
C34 C35 C36 C37 0.1(6) . . . . ?
C34 C35 C36 C42 -178.3(3) . . . . ?
C35 C36 C37 C38 0.2(6) . . . . ?
C42 C36 C37 C38 178.7(4) . . . . ?
C35 C36 C37 C43 -179.7(4) . . . . ?
C42 C36 C37 C43 -1.2(6) . . . . ?
C36 C37 C38 C39 -0.9(7) . . . . ?
C43 C37 C38 C39 179.0(4) . . . . ?
C27 N4 C39 C34 -1.0(5) . . . . ?
C27 N4 C39 C38 178.4(3) . . . . ?
N3 C34 C39 N4 -1.9(5) . . . . ?
C35 C34 C39 N4 178.6(3) . . . . ?
N3 C34 C39 C38 178.7(3) . . . . ?
C35 C34 C39 C38 -0.8(5) . . . . ?
C37 C38 C39 N4 -178.2(4) . . . . ?
C37 C38 C39 C34 1.2(6) . . . . ?
